data_7061937
loop_
_publ_author_name
'Vos\'ahlo, Petr'
'C\'isa\<rov\'a, Ivana'
'\<St\<epni\<cka, Petr'

_publ_section_title
;
 Synthesis, coordination behavior, and catalytic properties of dppf
 congeners with an inserted carbonyl moiety
;
_journal_issue 45
_journal_name_full 'New Journal of Chemistry'
_journal_page_first 21536
_journal_page_last 21552
_journal_paper_doi 10.1039/D2NJ04270C
_journal_volume 46
_journal_year 2022
_chemical_formula_moiety 'C35 H28 Cl2 Fe O P2 Pd, 3(C H2 Cl2)'
_chemical_formula_sum 'C38 H34 Cl8 Fe O P2 Pd'
_chemical_formula_weight 1014.44
_space_group_crystal_system triclinic
_space_group_IT_number 2
_space_group_name_Hall '-P 1'
_space_group_name_H-M_alt 'P -1'
_atom_sites_solution_hydrogens geom
_atom_sites_solution_primary direct
_atom_sites_solution_secondary difmap
_audit_creation_method SHELXL-2014/7
_audit_update_record
;
2022-06-05 deposited with the CCDC.	2022-09-27 downloaded from the CCDC.
;
_cell_angle_alpha 110.403(2)
_cell_angle_beta 104.240(2)
_cell_angle_gamma 98.716(2)
_cell_formula_units_Z 2
_cell_length_a 10.6263(5)
_cell_length_b 13.0647(6)
_cell_length_c 16.3339(8)
_cell_measurement_reflns_used 9880
_cell_measurement_temperature 150(2)
_cell_measurement_theta_max 27.51
_cell_measurement_theta_min 2.68
_cell_volume 1988.54(17)
_computing_cell_refinement 'SAINT V8.37A (Bruker AXS Inc., 2015)'
_computing_data_collection 'Bruker Instrument Service vV6.2.4'
_computing_data_reduction 'SAINT V8.37A (Bruker AXS Inc., 2015)'
_computing_molecular_graphics 'PLATON (Spek, 2016)'
_computing_publication_material 'PLATON (Spek, 2016)'
_computing_structure_refinement 'SHELXL-2014/7 (Sheldrick, 2014)'
_computing_structure_solution 'XT, VERSION 2014/5'
_diffrn_ambient_temperature 150(2)
_diffrn_measured_fraction_theta_full 0.999
_diffrn_measured_fraction_theta_max 0.997
_diffrn_measurement_device_type 'Bruker D8 VENTURE Kappa Duo PHOTON 100 CMOS'
_diffrn_measurement_method '\f and \w scans'
_diffrn_radiation_monochromator 'Quazar Mo multilayer optic'
_diffrn_radiation_source 'I\mS micro-focus sealed tube'
_diffrn_radiation_type MoK\a
_diffrn_radiation_wavelength 0.71073
_diffrn_reflns_av_R_equivalents 0.0289
_diffrn_reflns_av_unetI/netI 0.0193
_diffrn_reflns_Laue_measured_fraction_full 0.999
_diffrn_reflns_Laue_measured_fraction_max 0.997
_diffrn_reflns_limit_h_max 13
_diffrn_reflns_limit_h_min -13
_diffrn_reflns_limit_k_max 16
_diffrn_reflns_limit_k_min -16
_diffrn_reflns_limit_l_max 21
_diffrn_reflns_limit_l_min -21
_diffrn_reflns_number 55604
_diffrn_reflns_point_group_measured_fraction_full 0.999
_diffrn_reflns_point_group_measured_fraction_max 0.997
_diffrn_reflns_theta_full 25.242
_diffrn_reflns_theta_max 27.532
_diffrn_reflns_theta_min 2.307
_exptl_absorpt_coefficient_mu 1.467
_exptl_absorpt_correction_T_max 0.94
_exptl_absorpt_correction_T_min 0.71
_exptl_absorpt_correction_type numerical
_exptl_absorpt_process_details 'SADABS-2016/2 - Bruker AXS'
_exptl_crystal_colour orange
_exptl_crystal_density_diffrn 1.694
_exptl_crystal_description plate
_exptl_crystal_F_000 1016
_exptl_crystal_size_max 0.28
_exptl_crystal_size_mid 0.16
_exptl_crystal_size_min 0.04
_refine_diff_density_max 0.811
_refine_diff_density_min -0.817
_refine_diff_density_rms 0.077
_refine_ls_extinction_method none
_refine_ls_goodness_of_fit_ref 1.053
_refine_ls_hydrogen_treatment constr
_refine_ls_matrix_type full
_refine_ls_number_parameters 460
_refine_ls_number_reflns 9147
_refine_ls_number_restraints 0
_refine_ls_restrained_S_all 1.053
_refine_ls_R_factor_all 0.0299
_refine_ls_R_factor_gt 0.0249
_refine_ls_shift/su_max 0.001
_refine_ls_shift/su_mean 0.000
_refine_ls_structure_factor_coef Fsqd
_refine_ls_weighting_details 'w=1/[\s^2^(Fo^2^)+(0.0278P)^2^+1.9486P] where P=(Fo^2^+2Fc^2^)/3'
_refine_ls_weighting_scheme calc
_refine_ls_wR_factor_gt 0.0591
_refine_ls_wR_factor_ref 0.0613
_reflns_Friedel_coverage 0.000
_reflns_number_gt 8196
_reflns_number_total 9147
_reflns_threshold_expression 'I > 2\s(I)'
_cod_data_source_file d2nj04270c2.cif
_cod_data_source_block mo_pv160
_cod_depositor_comments 'Adding full bibliography for 7061932--7061940.cif.'
_cod_database_code 7061937
_shelx_shelxl_version_number 2014/7
_shelx_space_group_comment
;
The symmetry employed for this shelxl refinement is uniquely defined
by the following loop, which should always be used as a source of
symmetry information in preference to the above space-group names.
They are only intended as comments.
;
_shelx_estimated_absorpt_t_min 0.684
_shelx_estimated_absorpt_t_max 0.944

loop_
_space_group_symop_operation_xyz
'x, y, z'
'-x, -y, -z'

loop_
_atom_site_label
_atom_site_type_symbol
_atom_site_fract_x
_atom_site_fract_y
_atom_site_fract_z
_atom_site_U_iso_or_equiv
_atom_site_adp_type
_atom_site_occupancy
_atom_site_site_symmetry_order
_atom_site_calc_flag
_atom_site_refinement_flags_posn
_atom_site_refinement_flags_adp
_atom_site_refinement_flags_occupancy
_atom_site_disorder_assembly
_atom_site_disorder_group
Pd Pd 0.20858(2) 0.57541(2) 0.24347(2) 0.01004(4) Uani 1 1 d . . . . .
Fe Fe 0.65581(2) 0.62060(2) 0.28611(2) 0.01202(6) Uani 1 1 d . . . . .
Cl1 Cl 0.04330(4) 0.41029(4) 0.14133(3) 0.01785(9) Uani 1 1 d . . . . .
Cl2 Cl 0.08228(4) 0.60315(4) 0.34496(3) 0.01756(9) Uani 1 1 d . . . . .
P1 P 0.34991(5) 0.73971(4) 0.35742(3) 0.01120(9) Uani 1 1 d . . . . .
P2 P 0.32557(4) 0.55195(4) 0.14145(3) 0.01043(9) Uani 1 1 d . . . . .
O1 O 0.49647(14) 0.87807(12) 0.30708(10) 0.0218(3) Uani 1 1 d . . . . .
C1 C 0.63213(18) 0.77355(15) 0.35960(12) 0.0145(4) Uani 1 1 d . . . . .
C2 C 0.68503(19) 0.72084(17) 0.41978(13) 0.0175(4) Uani 1 1 d . . . . .
H2 H 0.6435 0.7004 0.4591 0.021 Uiso 1 1 calc R U . . .
C3 C 0.81082(19) 0.70489(18) 0.40970(13) 0.0200(4) Uani 1 1 d . . . . .
H3 H 0.8684 0.6726 0.4419 0.024 Uiso 1 1 calc R U . . .
C4 C 0.83580(19) 0.74524(17) 0.34354(14) 0.0196(4) Uani 1 1 d . . . . .
H4 H 0.9127 0.7441 0.3238 0.024 Uiso 1 1 calc R U . . .
C5 C 0.72728(18) 0.78735(16) 0.31187(13) 0.0169(4) Uani 1 1 d . . . . .
H5 H 0.7184 0.8191 0.2672 0.020 Uiso 1 1 calc R U . . .
C6 C 0.48451(18) 0.52457(15) 0.18222(12) 0.0133(3) Uani 1 1 d . . . . .
C7 C 0.51039(19) 0.47912(16) 0.25162(13) 0.0158(4) Uani 1 1 d . . . . .
H7 H 0.4533 0.4691 0.2863 0.019 Uiso 1 1 calc R U . . .
C8 C 0.6362(2) 0.45184(17) 0.25914(14) 0.0196(4) Uani 1 1 d . . . . .
H8 H 0.6780 0.4210 0.3001 0.024 Uiso 1 1 calc R U . . .
C9 C 0.68859(19) 0.47864(16) 0.19474(14) 0.0182(4) Uani 1 1 d . . . . .
H9 H 0.7716 0.4690 0.1856 0.022 Uiso 1 1 calc R U . . .
C10 C 0.59563(18) 0.52222(16) 0.14643(13) 0.0154(4) Uani 1 1 d . . . . .
H10 H 0.6051 0.5457 0.0989 0.018 Uiso 1 1 calc R U . . .
C11 C 0.50651(18) 0.80838(15) 0.33996(12) 0.0135(3) Uani 1 1 d . . . . .
C12 C 0.26352(18) 0.85184(15) 0.37980(13) 0.0143(3) Uani 1 1 d . . . . .
C13 C 0.22600(19) 0.89668(17) 0.31429(14) 0.0183(4) Uani 1 1 d . . . . .
H13 H 0.2481 0.8704 0.2589 0.022 Uiso 1 1 calc R U . . .
C14 C 0.1563(2) 0.97991(17) 0.32985(15) 0.0221(4) Uani 1 1 d . . . . .
H14 H 0.1314 1.0106 0.2852 0.027 Uiso 1 1 calc R U . . .
C15 C 0.1230(2) 1.01809(17) 0.41009(16) 0.0251(5) Uani 1 1 d . . . . .
H15 H 0.0764 1.0756 0.4209 0.030 Uiso 1 1 calc R U . . .
C16 C 0.1576(2) 0.97234(18) 0.47460(15) 0.0251(4) Uani 1 1 d . . . . .
H16 H 0.1336 0.9978 0.5292 0.030 Uiso 1 1 calc R U . . .
C17 C 0.22730(19) 0.88932(17) 0.45969(13) 0.0190(4) Uani 1 1 d . . . . .
H17 H 0.2504 0.8580 0.5040 0.023 Uiso 1 1 calc R U . . .
C18 C 0.41483(18) 0.72886(16) 0.46692(12) 0.0132(3) Uani 1 1 d . . . . .
C19 C 0.49931(19) 0.82496(16) 0.54357(13) 0.0166(4) Uani 1 1 d . . . . .
H19 H 0.5189 0.8956 0.5387 0.020 Uiso 1 1 calc R U . . .
C20 C 0.5544(2) 0.81684(17) 0.62665(13) 0.0198(4) Uani 1 1 d . . . . .
H20 H 0.6117 0.8820 0.6787 0.024 Uiso 1 1 calc R U . . .
C21 C 0.5261(2) 0.71358(18) 0.63391(14) 0.0221(4) Uani 1 1 d . . . . .
H21 H 0.5637 0.7084 0.6910 0.027 Uiso 1 1 calc R U . . .
C22 C 0.4428(2) 0.61808(18) 0.55797(14) 0.0207(4) Uani 1 1 d . . . . .
H22 H 0.4241 0.5475 0.5630 0.025 Uiso 1 1 calc R U . . .
C23 C 0.38641(19) 0.62557(16) 0.47429(13) 0.0160(4) Uani 1 1 d . . . . .
H23 H 0.3288 0.5603 0.4225 0.019 Uiso 1 1 calc R U . . .
C24 C 0.34153(18) 0.67009(15) 0.10692(12) 0.0135(3) Uani 1 1 d . . . . .
C25 C 0.4532(2) 0.71528(18) 0.08858(16) 0.0244(4) Uani 1 1 d . . . . .
H25 H 0.5313 0.6882 0.0983 0.029 Uiso 1 1 calc R U . . .
C26 C 0.4501(3) 0.8002(2) 0.05592(19) 0.0336(5) Uani 1 1 d . . . . .
H26 H 0.5266 0.8313 0.0436 0.040 Uiso 1 1 calc R U . . .
C27 C 0.3364(2) 0.84014(19) 0.04108(16) 0.0287(5) Uani 1 1 d . . . . .
H27 H 0.3351 0.8979 0.0185 0.034 Uiso 1 1 calc R U . . .
C28 C 0.2251(2) 0.79585(18) 0.05921(15) 0.0248(4) Uani 1 1 d . . . . .
H28 H 0.1471 0.8230 0.0491 0.030 Uiso 1 1 calc R U . . .
C29 C 0.2278(2) 0.71115(17) 0.09234(14) 0.0190(4) Uani 1 1 d . . . . .
H29 H 0.1515 0.6809 0.1052 0.023 Uiso 1 1 calc R U . . .
C30 C 0.24718(18) 0.42881(15) 0.03178(12) 0.0132(3) Uani 1 1 d . . . . .
C31 C 0.2758(2) 0.32569(16) 0.02354(13) 0.0180(4) Uani 1 1 d . . . . .
H31 H 0.3377 0.3206 0.0741 0.022 Uiso 1 1 calc R U . . .
C32 C 0.2139(2) 0.23020(17) -0.05848(14) 0.0208(4) Uani 1 1 d . . . . .
H32 H 0.2328 0.1598 -0.0636 0.025 Uiso 1 1 calc R U . . .
C33 C 0.1248(2) 0.23753(18) -0.13283(14) 0.0210(4) Uani 1 1 d . . . . .
H33 H 0.0832 0.1724 -0.1889 0.025 Uiso 1 1 calc R U . . .
C34 C 0.09666(19) 0.33988(18) -0.12518(13) 0.0198(4) Uani 1 1 d . . . . .
H34 H 0.0361 0.3449 -0.1763 0.024 Uiso 1 1 calc R U . . .
C35 C 0.15646(18) 0.43547(16) -0.04301(13) 0.0162(4) Uani 1 1 d . . . . .
H35 H 0.1356 0.5052 -0.0378 0.019 Uiso 1 1 calc R U . . .
C1S C -0.0200(2) 0.3259(2) 0.32381(16) 0.0300(5) Uani 1 1 d . . . . .
H1S1 H -0.0145 0.3920 0.3070 0.036 Uiso 1 1 calc R U . . .
H1S2 H -0.0766 0.2582 0.2682 0.036 Uiso 1 1 calc R U . . .
Cl1S Cl 0.14363(7) 0.30801(6) 0.36025(5) 0.04289(15) Uani 1 1 d . . . . .
Cl2S Cl -0.09566(7) 0.34678(6) 0.41141(5) 0.04156(15) Uani 1 1 d . . . . .
C2S C 0.6531(3) 1.0745(2) 0.2557(2) 0.0400(6) Uani 1 1 d . . . . .
H2S1 H 0.5790 1.0077 0.2396 0.048 Uiso 1 1 calc R U . . .
H2S2 H 0.6559 1.1334 0.3146 0.048 Uiso 1 1 calc R U . . .
Cl3S Cl 0.62001(8) 1.12593(8) 0.16900(6) 0.0596(2) Uani 1 1 d . . . . .
Cl4S Cl 0.80583(7) 1.03628(5) 0.27081(6) 0.04346(16) Uani 1 1 d . . . . .
C3S C 0.1128(3) 0.1545(2) 0.1105(2) 0.0383(6) Uani 1 1 d . . . . .
H3S1 H 0.1305 0.2322 0.1572 0.046 Uiso 1 1 calc R U . . .
H3S2 H 0.0827 0.1564 0.0488 0.046 Uiso 1 1 calc R U . . .
Cl5S Cl 0.26307(8) 0.11176(6) 0.12420(5) 0.04912(18) Uani 1 1 d . . . . .
Cl6S Cl -0.01590(9) 0.06554(8) 0.12163(5) 0.0653(3) Uani 1 1 d . . . . .

loop_
_atom_site_aniso_label
_atom_site_aniso_U_11
_atom_site_aniso_U_22
_atom_site_aniso_U_33
_atom_site_aniso_U_23
_atom_site_aniso_U_13
_atom_site_aniso_U_12
Pd 0.00898(7) 0.01122(7) 0.01086(7) 0.00435(5) 0.00459(5) 0.00326(5)
Fe 0.00992(12) 0.01468(13) 0.01156(12) 0.00469(10) 0.00359(10) 0.00469(10)
Cl1 0.0148(2) 0.0160(2) 0.0180(2) 0.00339(17) 0.00508(17) -0.00056(17)
Cl2 0.0155(2) 0.0205(2) 0.0197(2) 0.00720(18) 0.01160(17) 0.00562(17)
P1 0.0115(2) 0.0119(2) 0.0110(2) 0.00428(17) 0.00499(17) 0.00408(17)
P2 0.0096(2) 0.0119(2) 0.0099(2) 0.00406(17) 0.00380(16) 0.00297(16)
O1 0.0203(7) 0.0233(7) 0.0319(8) 0.0177(6) 0.0137(6) 0.0087(6)
C1 0.0124(8) 0.0135(8) 0.0141(8) 0.0018(7) 0.0049(7) 0.0022(7)
C2 0.0157(9) 0.0226(10) 0.0119(8) 0.0041(7) 0.0039(7) 0.0066(8)
C3 0.0133(9) 0.0263(10) 0.0140(9) 0.0023(8) 0.0007(7) 0.0070(8)
C4 0.0110(8) 0.0207(10) 0.0202(9) 0.0014(8) 0.0050(7) 0.0018(7)
C5 0.0136(9) 0.0154(9) 0.0195(9) 0.0040(7) 0.0075(7) 0.0014(7)
C6 0.0124(8) 0.0132(8) 0.0124(8) 0.0034(7) 0.0035(7) 0.0033(7)
C7 0.0153(9) 0.0154(9) 0.0182(9) 0.0082(7) 0.0057(7) 0.0041(7)
C8 0.0201(10) 0.0178(9) 0.0234(10) 0.0099(8) 0.0067(8) 0.0086(8)
C9 0.0145(9) 0.0182(9) 0.0213(10) 0.0048(8) 0.0070(7) 0.0084(7)
C10 0.0135(9) 0.0174(9) 0.0147(9) 0.0038(7) 0.0067(7) 0.0053(7)
C11 0.0141(8) 0.0128(8) 0.0119(8) 0.0023(7) 0.0051(7) 0.0035(7)
C12 0.0117(8) 0.0119(8) 0.0169(9) 0.0028(7) 0.0047(7) 0.0035(7)
C13 0.0155(9) 0.0192(9) 0.0193(9) 0.0068(8) 0.0051(7) 0.0050(7)
C14 0.0159(9) 0.0177(10) 0.0304(11) 0.0106(8) 0.0023(8) 0.0046(8)
C15 0.0154(9) 0.0158(9) 0.0348(12) 0.0013(9) 0.0037(9) 0.0071(8)
C16 0.0200(10) 0.0242(11) 0.0236(10) -0.0007(8) 0.0079(8) 0.0087(8)
C17 0.0180(9) 0.0205(10) 0.0173(9) 0.0049(8) 0.0066(8) 0.0069(8)
C18 0.0121(8) 0.0183(9) 0.0122(8) 0.0064(7) 0.0066(7) 0.0071(7)
C19 0.0161(9) 0.0170(9) 0.0176(9) 0.0069(7) 0.0076(7) 0.0039(7)
C20 0.0175(9) 0.0233(10) 0.0147(9) 0.0046(8) 0.0047(7) 0.0027(8)
C21 0.0222(10) 0.0309(11) 0.0170(9) 0.0132(9) 0.0062(8) 0.0090(9)
C22 0.0243(10) 0.0221(10) 0.0208(10) 0.0129(8) 0.0085(8) 0.0084(8)
C23 0.0162(9) 0.0173(9) 0.0156(9) 0.0061(7) 0.0066(7) 0.0064(7)
C24 0.0158(9) 0.0129(8) 0.0107(8) 0.0039(7) 0.0039(7) 0.0037(7)
C25 0.0215(10) 0.0271(11) 0.0371(12) 0.0205(10) 0.0168(9) 0.0111(9)
C26 0.0343(13) 0.0346(13) 0.0532(15) 0.0311(12) 0.0277(12) 0.0135(10)
C27 0.0410(13) 0.0245(11) 0.0337(12) 0.0204(10) 0.0179(10) 0.0145(10)
C28 0.0257(11) 0.0239(11) 0.0285(11) 0.0135(9) 0.0070(9) 0.0127(9)
C29 0.0167(9) 0.0189(9) 0.0240(10) 0.0100(8) 0.0081(8) 0.0062(8)
C30 0.0119(8) 0.0157(9) 0.0108(8) 0.0032(7) 0.0057(7) 0.0021(7)
C31 0.0178(9) 0.0166(9) 0.0170(9) 0.0054(7) 0.0041(7) 0.0037(7)
C32 0.0215(10) 0.0145(9) 0.0236(10) 0.0036(8) 0.0090(8) 0.0036(8)
C33 0.0154(9) 0.0228(10) 0.0155(9) -0.0013(8) 0.0058(7) -0.0008(8)
C34 0.0137(9) 0.0282(11) 0.0133(9) 0.0044(8) 0.0038(7) 0.0040(8)
C35 0.0145(9) 0.0194(9) 0.0148(9) 0.0058(7) 0.0060(7) 0.0054(7)
C1S 0.0290(12) 0.0292(12) 0.0310(12) 0.0148(10) 0.0062(10) 0.0044(9)
Cl1S 0.0365(3) 0.0562(4) 0.0402(3) 0.0222(3) 0.0111(3) 0.0191(3)
Cl2S 0.0421(4) 0.0441(4) 0.0361(3) 0.0107(3) 0.0154(3) 0.0134(3)
C2S 0.0395(14) 0.0448(15) 0.0532(16) 0.0285(13) 0.0289(13) 0.0153(12)
Cl3S 0.0495(4) 0.0714(5) 0.0641(5) 0.0452(4) 0.0079(4) 0.0073(4)
Cl4S 0.0430(4) 0.0315(3) 0.0715(5) 0.0281(3) 0.0300(3) 0.0165(3)
C3S 0.0450(15) 0.0362(14) 0.0483(15) 0.0251(12) 0.0241(13) 0.0171(12)
Cl5S 0.0560(4) 0.0505(4) 0.0347(3) 0.0124(3) 0.0020(3) 0.0293(3)
Cl6S 0.0707(5) 0.0684(5) 0.0389(4) 0.0165(4) 0.0186(4) -0.0208(4)

loop_
_atom_type_symbol
_atom_type_description
_atom_type_scat_dispersion_real
_atom_type_scat_dispersion_imag
_atom_type_scat_source
C C 0.0033 0.0016 'International Tables Vol C Tables 4.2.6.8 and 6.1.1.4'
H H 0.0000 0.0000 'International Tables Vol C Tables 4.2.6.8 and 6.1.1.4'
Cl Cl 0.1484 0.1585 'International Tables Vol C Tables 4.2.6.8 and 6.1.1.4'
Fe Fe 0.3463 0.8444 'International Tables Vol C Tables 4.2.6.8 and 6.1.1.4'
O O 0.0106 0.0060 'International Tables Vol C Tables 4.2.6.8 and 6.1.1.4'
P P 0.1023 0.0942 'International Tables Vol C Tables 4.2.6.8 and 6.1.1.4'
Pd Pd -0.9988 1.0072 'International Tables Vol C Tables 4.2.6.8 and 6.1.1.4'

loop_
_geom_angle_atom_site_label_1
_geom_angle_atom_site_label_2
_geom_angle_atom_site_label_3
_geom_angle
_geom_angle_site_symmetry_1
_geom_angle_site_symmetry_3
_geom_angle_publ_flag
P1 Pd P2 98.138(17) . . ?
P1 Pd Cl1 171.218(17) . . ?
P2 Pd Cl1 90.632(17) . . ?
P1 Pd Cl2 82.165(17) . . ?
P2 Pd Cl2 177.508(17) . . ?
Cl1 Pd Cl2 89.053(17) . . ?
C6 Fe C7 41.78(7) . . ?
C6 Fe C1 110.62(7) . . ?
C7 Fe C1 119.03(7) . . ?
C6 Fe C2 130.38(8) . . ?
C7 Fe C2 106.95(8) . . ?
C1 Fe C2 41.52(8) . . ?
C6 Fe C5 120.61(8) . . ?
C7 Fe C5 154.60(8) . . ?
C1 Fe C5 41.52(7) . . ?
C2 Fe C5 69.42(8) . . ?
C6 Fe C8 69.36(8) . . ?
C7 Fe C8 40.77(7) . . ?
C1 Fe C8 150.51(8) . . ?
C2 Fe C8 114.65(8) . . ?
C5 Fe C8 164.32(8) . . ?
C6 Fe C10 41.33(7) . . ?
C7 Fe C10 69.10(7) . . ?
C1 Fe C10 132.43(8) . . ?
C2 Fe C10 170.89(7) . . ?
C5 Fe C10 110.39(8) . . ?
C8 Fe C10 68.14(8) . . ?
C6 Fe C3 167.15(8) . . ?
C7 Fe C3 126.46(8) . . ?
C1 Fe C3 68.70(8) . . ?
C2 Fe C3 40.65(7) . . ?
C5 Fe C3 67.99(8) . . ?
C8 Fe C3 104.61(8) . . ?
C10 Fe C3 148.30(8) . . ?
C6 Fe C4 152.54(8) . . ?
C7 Fe C4 163.74(8) . . ?
C1 Fe C4 68.55(7) . . ?
C2 Fe C4 68.38(8) . . ?
C5 Fe C4 40.09(8) . . ?
C8 Fe C4 125.61(8) . . ?
C10 Fe C4 117.73(8) . . ?
C3 Fe C4 40.09(8) . . ?
C6 Fe C9 68.91(7) . . ?
C7 Fe C9 68.39(8) . . ?
C1 Fe C9 169.10(8) . . ?
C2 Fe C9 147.09(8) . . ?
C5 Fe C9 128.64(8) . . ?
C8 Fe C9 40.26(8) . . ?
C10 Fe C9 40.20(7) . . ?
C3 Fe C9 114.33(8) . . ?
C4 Fe C9 106.56(8) . . ?
C18 P1 C12 106.03(8) . . ?
C18 P1 C11 103.48(8) . . ?
C12 P1 C11 102.41(8) . . ?
C18 P1 Pd 113.46(6) . . ?
C12 P1 Pd 110.77(6) . . ?
C11 P1 Pd 119.35(6) . . ?
C6 P2 C24 112.52(8) . . ?
C6 P2 C30 101.02(8) . . ?
C24 P2 C30 103.42(8) . . ?
C6 P2 Pd 112.99(6) . . ?
C24 P2 Pd 110.83(6) . . ?
C30 P2 Pd 115.40(6) . . ?
C2 C1 C5 107.25(16) . . ?
C2 C1 C11 132.16(17) . . ?
C5 C1 C11 120.57(17) . . ?
C2 C1 Fe 69.27(11) . . ?
C5 C1 Fe 69.93(11) . . ?
C11 C1 Fe 124.39(13) . . ?
C3 C2 C1 107.66(17) . . ?
C3 C2 Fe 70.94(11) . . ?
C1 C2 Fe 69.22(10) . . ?
C3 C2 H2 126.2 . . ?
C1 C2 H2 126.2 . . ?
Fe C2 H2 125.3 . . ?
C4 C3 C2 108.55(17) . . ?
C4 C3 Fe 70.25(11) . . ?
C2 C3 Fe 68.41(11) . . ?
C4 C3 H3 125.7 . . ?
C2 C3 H3 125.7 . . ?
Fe C3 H3 127.2 . . ?
C5 C4 C3 108.70(17) . . ?
C5 C4 Fe 69.07(11) . . ?
C3 C4 Fe 69.66(11) . . ?
C5 C4 H4 125.7 . . ?
C3 C4 H4 125.7 . . ?
Fe C4 H4 127.2 . . ?
C4 C5 C1 107.85(17) . . ?
C4 C5 Fe 70.84(11) . . ?
C1 C5 Fe 68.54(10) . . ?
C4 C5 H5 126.1 . . ?
C1 C5 H5 126.1 . . ?
Fe C5 H5 126.1 . . ?
C10 C6 C7 107.11(16) . . ?
C10 C6 P2 130.28(14) . . ?
C7 C6 P2 121.77(14) . . ?
C10 C6 Fe 71.01(10) . . ?
C7 C6 Fe 69.40(10) . . ?
P2 C6 Fe 132.59(10) . . ?
C8 C7 C6 108.15(16) . . ?
C8 C7 Fe 70.87(11) . . ?
C6 C7 Fe 68.82(10) . . ?
C8 C7 H7 125.9 . . ?
C6 C7 H7 125.9 . . ?
Fe C7 H7 126.0 . . ?
C7 C8 C9 108.22(17) . . ?
C7 C8 Fe 68.37(11) . . ?
C9 C8 Fe 70.54(11) . . ?
C7 C8 H8 125.9 . . ?
C9 C8 H8 125.9 . . ?
Fe C8 H8 126.8 . . ?
C10 C9 C8 108.48(16) . . ?
C10 C9 Fe 69.40(10) . . ?
C8 C9 Fe 69.21(11) . . ?
C10 C9 H9 125.8 . . ?
C8 C9 H9 125.8 . . ?
Fe C9 H9 127.2 . . ?
C9 C10 C6 108.03(16) . . ?
C9 C10 Fe 70.41(11) . . ?
C6 C10 Fe 67.65(10) . . ?
C9 C10 H10 126.0 . . ?
C6 C10 H10 126.0 . . ?
Fe C10 H10 127.5 . . ?
O1 C11 C1 121.12(17) . . ?
O1 C11 P1 117.04(14) . . ?
C1 C11 P1 121.72(13) . . ?
C13 C12 C17 119.19(17) . . ?
C13 C12 P1 119.95(14) . . ?
C17 C12 P1 120.76(15) . . ?
C14 C13 C12 120.14(19) . . ?
C14 C13 H13 119.9 . . ?
C12 C13 H13 119.9 . . ?
C15 C14 C13 120.3(2) . . ?
C15 C14 H14 119.9 . . ?
C13 C14 H14 119.9 . . ?
C16 C15 C14 119.89(19) . . ?
C16 C15 H15 120.1 . . ?
C14 C15 H15 120.1 . . ?
C15 C16 C17 120.2(2) . . ?
C15 C16 H16 119.9 . . ?
C17 C16 H16 119.9 . . ?
C16 C17 C12 120.25(19) . . ?
C16 C17 H17 119.9 . . ?
C12 C17 H17 119.9 . . ?
C23 C18 C19 119.91(17) . . ?
C23 C18 P1 120.80(14) . . ?
C19 C18 P1 119.23(14) . . ?
C20 C19 C18 119.87(18) . . ?
C20 C19 H19 120.1 . . ?
C18 C19 H19 120.1 . . ?
C19 C20 C21 120.16(19) . . ?
C19 C20 H20 119.9 . . ?
C21 C20 H20 119.9 . . ?
C22 C21 C20 120.11(18) . . ?
C22 C21 H21 119.9 . . ?
C20 C21 H21 119.9 . . ?
C21 C22 C23 120.12(19) . . ?
C21 C22 H22 119.9 . . ?
C23 C22 H22 119.9 . . ?
C18 C23 C22 119.83(18) . . ?
C18 C23 H23 120.1 . . ?
C22 C23 H23 120.1 . . ?
C25 C24 C29 119.26(17) . . ?
C25 C24 P2 124.84(15) . . ?
C29 C24 P2 115.75(14) . . ?
C24 C25 C26 119.7(2) . . ?
C24 C25 H25 120.1 . . ?
C26 C25 H25 120.1 . . ?
C27 C26 C25 120.7(2) . . ?
C27 C26 H26 119.7 . . ?
C25 C26 H26 119.7 . . ?
C28 C27 C26 120.0(2) . . ?
C28 C27 H27 120.0 . . ?
C26 C27 H27 120.0 . . ?
C27 C28 C29 119.6(2) . . ?
C27 C28 H28 120.2 . . ?
C29 C28 H28 120.2 . . ?
C28 C29 C24 120.75(18) . . ?
C28 C29 H29 119.6 . . ?
C24 C29 H29 119.6 . . ?
C31 C30 C35 119.45(17) . . ?
C31 C30 P2 119.34(14) . . ?
C35 C30 P2 121.18(14) . . ?
C32 C31 C30 120.17(18) . . ?
C32 C31 H31 119.9 . . ?
C30 C31 H31 119.9 . . ?
C33 C32 C31 120.13(19) . . ?
C33 C32 H32 119.9 . . ?
C31 C32 H32 119.9 . . ?
C34 C33 C32 119.92(18) . . ?
C34 C33 H33 120.0 . . ?
C32 C33 H33 120.0 . . ?
C33 C34 C35 120.39(18) . . ?
C33 C34 H34 119.8 . . ?
C35 C34 H34 119.8 . . ?
C34 C35 C30 119.92(18) . . ?
C34 C35 H35 120.0 . . ?
C30 C35 H35 120.0 . . ?
Cl2S C1S Cl1S 111.40(13) . . ?
Cl2S C1S H1S1 109.3 . . ?
Cl1S C1S H1S1 109.3 . . ?
Cl2S C1S H1S2 109.3 . . ?
Cl1S C1S H1S2 109.3 . . ?
H1S1 C1S H1S2 108.0 . . ?
Cl3S C2S Cl4S 112.24(14) . . ?
Cl3S C2S H2S1 109.2 . . ?
Cl4S C2S H2S1 109.2 . . ?
Cl3S C2S H2S2 109.2 . . ?
Cl4S C2S H2S2 109.2 . . ?
H2S1 C2S H2S2 107.9 . . ?
Cl6S C3S Cl5S 113.01(14) . . ?
Cl6S C3S H3S1 109.0 . . ?
Cl5S C3S H3S1 109.0 . . ?
Cl6S C3S H3S2 109.0 . . ?
Cl5S C3S H3S2 109.0 . . ?
H3S1 C3S H3S2 107.8 . . ?

loop_
_geom_bond_atom_site_label_1
_geom_bond_atom_site_label_2
_geom_bond_distance
_geom_bond_site_symmetry_2
_geom_bond_publ_flag
Pd P1 2.2780(5) . ?
Pd P2 2.2792(5) . ?
Pd Cl1 2.3287(5) . ?
Pd Cl2 2.3460(4) . ?
Fe C6 2.0176(18) . ?
Fe C7 2.0253(19) . ?
Fe C1 2.0312(18) . ?
Fe C2 2.0318(19) . ?
Fe C5 2.0499(19) . ?
Fe C8 2.058(2) . ?
Fe C10 2.0627(18) . ?
Fe C3 2.0653(19) . ?
Fe C4 2.0732(19) . ?
Fe C9 2.0761(19) . ?
P1 C18 1.8150(18) . ?
P1 C12 1.8226(19) . ?
P1 C11 1.9013(19) . ?
P2 C6 1.7944(19) . ?
P2 C24 1.8176(18) . ?
P2 C30 1.8280(18) . ?
O1 C11 1.213(2) . ?
C1 C2 1.440(3) . ?
C1 C5 1.447(3) . ?
C1 C11 1.472(2) . ?
C2 C3 1.423(3) . ?
C2 H2 0.9500 . ?
C3 C4 1.418(3) . ?
C3 H3 0.9500 . ?
C4 C5 1.413(3) . ?
C4 H4 0.9500 . ?
C5 H5 0.9500 . ?
C6 C10 1.441(2) . ?
C6 C7 1.442(3) . ?
C7 C8 1.423(3) . ?
C7 H7 0.9500 . ?
C8 C9 1.423(3) . ?
C8 H8 0.9500 . ?
C9 C10 1.422(3) . ?
C9 H9 0.9500 . ?
C10 H10 0.9500 . ?
C12 C13 1.395(3) . ?
C12 C17 1.396(3) . ?
C13 C14 1.393(3) . ?
C13 H13 0.9500 . ?
C14 C15 1.385(3) . ?
C14 H14 0.9500 . ?
C15 C16 1.385(3) . ?
C15 H15 0.9500 . ?
C16 C17 1.390(3) . ?
C16 H16 0.9500 . ?
C17 H17 0.9500 . ?
C18 C23 1.391(3) . ?
C18 C19 1.400(3) . ?
C19 C20 1.387(3) . ?
C19 H19 0.9500 . ?
C20 C21 1.390(3) . ?
C20 H20 0.9500 . ?
C21 C22 1.387(3) . ?
C21 H21 0.9500 . ?
C22 C23 1.394(3) . ?
C22 H22 0.9500 . ?
C23 H23 0.9500 . ?
C24 C25 1.390(3) . ?
C24 C29 1.396(3) . ?
C25 C26 1.390(3) . ?
C25 H25 0.9500 . ?
C26 C27 1.388(3) . ?
C26 H26 0.9500 . ?
C27 C28 1.380(3) . ?
C27 H27 0.9500 . ?
C28 C29 1.392(3) . ?
C28 H28 0.9500 . ?
C29 H29 0.9500 . ?
C30 C31 1.394(3) . ?
C30 C35 1.396(3) . ?
C31 C32 1.391(3) . ?
C31 H31 0.9500 . ?
C32 C33 1.387(3) . ?
C32 H32 0.9500 . ?
C33 C34 1.384(3) . ?
C33 H33 0.9500 . ?
C34 C35 1.391(3) . ?
C34 H34 0.9500 . ?
C35 H35 0.9500 . ?
C1S Cl2S 1.769(2) . ?
C1S Cl1S 1.773(2) . ?
C1S H1S1 0.9900 . ?
C1S H1S2 0.9900 . ?
C2S Cl3S 1.753(3) . ?
C2S Cl4S 1.755(3) . ?
C2S H2S1 0.9900 . ?
C2S H2S2 0.9900 . ?
C3S Cl6S 1.744(3) . ?
C3S Cl5S 1.759(3) . ?
C3S H3S1 0.9900 . ?
C3S H3S2 0.9900 . ?
